data_2012056
loop_
_publ_author_name
'Suzuki, Honoh'
'Yuriko, Abe'
'Ishiguro, Shin-ichi'

_publ_section_title
;
 Complex of cobalt(II) bromide with hexamethylphosphoric triamide
;
_journal_issue 6
_journal_name_full 'Acta Crystallographica Section C'
_journal_page_first 721
_journal_page_last 722
_journal_paper_doi 10.1107/S0108270101005960
_journal_volume 57
_journal_year 2001
_chemical_formula_iupac '[CoBr2 (C6 H18 N3 OP)2 ]'
_chemical_formula_moiety 'C12 H36 Br2 Co N6 O2 P2'
_chemical_formula_sum 'C12 H36 Br2 Co N6 O2 P2'
_chemical_formula_weight 577.16
_chemical_name_systematic
;
dibromobis(hexamethylphosphoric triamide)cobalt(II)
;
_space_group_IT_number 15
_symmetry_cell_setting monoclinic
_symmetry_space_group_name_Hall '-C 2yc'
_symmetry_space_group_name_H-M 'C 1 2/c 1'
_audit_creation_method SHELXL-97
_cell_angle_alpha 90.00
_cell_angle_beta 127.996(14)
_cell_angle_gamma 90.00
_cell_formula_units_Z 4
_cell_length_a 23.525(7)
_cell_length_b 8.2344(8)
_cell_length_c 15.841(5)
_cell_measurement_reflns_used 25
_cell_measurement_temperature 296(2)
_cell_measurement_theta_max 15
_cell_measurement_theta_min 13
_cell_volume 2418.2(12)
_computing_cell_refinement 'AFC-5S Diffractometer Control Software'
_computing_data_collection 'AFC-5S Diffractometer Control Software'
_computing_data_reduction 'AFC-5S Diffractometer Control Software'
_computing_molecular_graphics 'ORTEP-3 (Farrugia, 1997)'
_computing_publication_material SHELXL97
_computing_structure_refinement 'SHELXL97 (Sheldrick, 1997)'
_computing_structure_solution 'SHELXS97 (Sheldrick, 1997)'
_diffrn_ambient_temperature 296(2)
_diffrn_measured_fraction_theta_full .969
_diffrn_measured_fraction_theta_max .969
_diffrn_measurement_device_type 'Rigaku AFC-5S'
_diffrn_measurement_method \w--2\q
_diffrn_radiation_monochromator graphite
_diffrn_radiation_source 'fine-focus sealed tube'
_diffrn_radiation_type MoK\a
_diffrn_radiation_wavelength .71073
_diffrn_reflns_av_R_equivalents .1153
_diffrn_reflns_av_sigmaI/netI .0945
_diffrn_reflns_limit_h_max 30
_diffrn_reflns_limit_h_min -31
_diffrn_reflns_limit_k_max 10
_diffrn_reflns_limit_k_min -10
_diffrn_reflns_limit_l_max 16
_diffrn_reflns_limit_l_min -20
_diffrn_reflns_number 5914
_diffrn_reflns_theta_full 28.31
_diffrn_reflns_theta_max 28.31
_diffrn_reflns_theta_min 2.20
_diffrn_standards_decay_% 2
_diffrn_standards_interval_time 60
_diffrn_standards_number 3
_exptl_absorpt_coefficient_mu 4.164
_exptl_absorpt_correction_T_max .435
_exptl_absorpt_correction_T_min .434
_exptl_absorpt_correction_type psi-scan
_exptl_absorpt_process_details '(North et al., 1968)'
_exptl_crystal_colour blue
_exptl_crystal_density_diffrn 1.585
_exptl_crystal_density_method 'not measured'
_exptl_crystal_description prism
_exptl_crystal_F_000 1172
_exptl_crystal_size_max .20
_exptl_crystal_size_mid .20
_exptl_crystal_size_min .20
_refine_diff_density_max 1.076
_refine_diff_density_min -1.038
_refine_ls_extinction_method none
_refine_ls_goodness_of_fit_ref 1.256
_refine_ls_hydrogen_treatment mixed
_refine_ls_matrix_type full
_refine_ls_number_parameters 120
_refine_ls_number_reflns 2921
_refine_ls_number_restraints 0
_refine_ls_restrained_S_all 1.256
_refine_ls_R_factor_all .1066
_refine_ls_R_factor_gt .0553
_refine_ls_shift/su_max .001
_refine_ls_shift/su_mean .000
_refine_ls_structure_factor_coef Fsqd
_refine_ls_weighting_details 'calc w = 1/[\s^2^(Fo^2^) + (0.0907P)^2^ + 4.3903P] where P=(Fo^2^+2Fc^2^)/3'
_refine_ls_weighting_scheme calc
_refine_ls_wR_factor_ref .2121
_reflns_number_gt 2027
_reflns_number_total 2921
_reflns_threshold_expression I>2\s(I)
_cod_data_source_file sk1472.cif
_cod_data_source_block I
_cod_original_cell_volume 2418.2(11)
_cod_original_sg_symbol_H-M 'C 2/c'
_cod_database_code 2012056
_cod_database_fobs_code 2012056

loop_
_symmetry_equiv_pos_as_xyz
'x, y, z'
'-x, y, -z+1/2'
'x+1/2, y+1/2, z'
'-x+1/2, y+1/2, -z+1/2'
'-x, -y, -z'
'x, -y, z-1/2'
'-x+1/2, -y+1/2, -z'
'x+1/2, -y+1/2, z-1/2'

loop_
_atom_site_label
_atom_site_fract_x
_atom_site_fract_y
_atom_site_fract_z
_atom_site_U_iso_or_equiv
_atom_site_adp_type
_atom_site_calc_flag
_atom_site_refinement_flags
_atom_site_occupancy
_atom_site_disorder_assembly
_atom_site_disorder_group
_atom_site_type_symbol
Co .5000 -.19115(12) .7500 .0328(3) Uani d S 1 . . Co
Br .59563(4) -.34159(10) .77117(7) .0623(3) Uani d . 1 . . Br
O .4595(2) -.0560(5) .6231(3) .0409(9) Uani d . 1 . . O
P .39998(7) .05738(17) .54490(11) .0326(3) Uani d . 1 . . P
N1 .3482(3) .1162(7) .5758(4) .0433(12) Uani d . 1 . . N
N2 .4331(3) .2236(6) .5370(5) .0434(12) Uani d . 1 . . N
N3 .3494(3) -.0322(7) .4283(4) .0476(12) Uani d . 1 . . N
C1 .3846(4) .1891(10) .6824(6) .061(2) Uani d . 1 . . C
H1A .3526 .2648 .6801 .091 Uiso calc R 1 . . H
H1B .4273 .2448 .7030 .091 Uiso calc R 1 . . H
H1C .3976 .1053 .7335 .091 Uiso calc R 1 . . H
C2 .2838(4) .0292(11) .5379(7) .066(2) Uani d . 1 . . C
H2A .2963 -.0694 .5780 .098 Uiso calc R 1 . . H
H2B .2579 .0037 .4634 .098 Uiso calc R 1 . . H
H2C .2541 .0950 .5467 .098 Uiso calc R 1 . . H
C3 .4958(4) .2190(10) .5388(7) .0536(17) Uani d . 1 . . C
H3A .4807 .2366 .4677 .080 Uiso calc R 1 . . H
H3B .5188 .1149 .5642 .080 Uiso calc R 1 . . H
H3C .5292 .3025 .5855 .080 Uiso calc R 1 . . H
C4 .3988(5) .3856(9) .5063(8) .071(3) Uani d . 1 . . C
H4A .4343 .4666 .5520 .107 Uiso calc R 1 . . H
H4B .3613 .3879 .5138 .107 Uiso calc R 1 . . H
H4C .3785 .4077 .4332 .107 Uiso calc R 1 . . H
C5 .3018(5) .0596(14) .3303(6) .080(3) Uani d . 1 . . C
H5A .3029 .0143 .2755 .120 Uiso calc R 1 . . H
H5B .3175 .1707 .3426 .120 Uiso calc R 1 . . H
H5C .2535 .0548 .3079 .120 Uiso calc R 1 . . H
C6 .3353(5) -.2058(9) .4187(7) .065(2) Uani d . 1 . . C
H6A .2884 -.2243 .3997 .098 Uiso calc R 1 . . H
H6B .3711 -.2576 .4859 .098 Uiso calc R 1 . . H
H6C .3369 -.2500 .3642 .098 Uiso calc R 1 . . H

loop_
_atom_site_aniso_label
_atom_site_aniso_U_11
_atom_site_aniso_U_22
_atom_site_aniso_U_33
_atom_site_aniso_U_12
_atom_site_aniso_U_13
_atom_site_aniso_U_23
Co .0345(5) .0272(5) .0296(5) .000 .0161(5) .000
Br .0635(5) .0594(5) .0634(5) .0289(4) .0388(4) .0141(4)
O .040(2) .043(2) .035(2) .0120(18) .0203(19) .0118(19)
P .0313(7) .0316(7) .0319(7) .0055(5) .0180(6) .0042(6)
N1 .041(3) .053(3) .044(3) .008(2) .030(2) .004(3)
N2 .045(3) .032(2) .058(3) .008(2) .034(3) .009(2)
N3 .051(3) .045(3) .033(3) .004(2) .019(2) .001(2)
C1 .059(4) .073(5) .053(4) .008(4) .036(4) -.010(4)
C2 .039(3) .077(5) .077(5) .005(4) .034(4) .004(5)
C3 .054(4) .057(4) .064(5) .000(3) .043(4) .008(4)
C4 .076(5) .041(4) .111(8) .020(4) .065(6) .028(5)
C5 .066(5) .108(8) .032(3) .009(5) .014(4) .010(5)
C6 .062(5) .050(4) .063(5) -.008(4) .028(4) -.021(4)

loop_
_atom_type_symbol
_atom_type_description
_atom_type_scat_dispersion_real
_atom_type_scat_dispersion_imag
_atom_type_scat_source
C C .0033 .0016 'International Tables Vol C Tables 4.2.6.8 and 6.1.1.4'
H H .0000 .0000 'International Tables Vol C Tables 4.2.6.8 and 6.1.1.4'
Co Co .3494 .9721 'International Tables Vol C Tables 4.2.6.8 and 6.1.1.4'
Br Br -.2901 2.4595 'International Tables Vol C Tables 4.2.6.8 and 6.1.1.4'
P P .1023 .0942 'International Tables Vol C Tables 4.2.6.8 and 6.1.1.4'
O O .0106 .0060 'International Tables Vol C Tables 4.2.6.8 and 6.1.1.4'
N N .0061 .0033 'International Tables Vol C Tables 4.2.6.8 and 6.1.1.4'

loop_
_geom_angle_atom_site_label_1
_geom_angle_atom_site_label_2
_geom_angle_atom_site_label_3
_geom_angle_site_symmetry_1
_geom_angle_site_symmetry_3
_geom_angle
_geom_angle_publ_flag
Br Co Br . 2_656 117.97(6) yes
Br Co O . . 104.99(12) yes
Br Co O . 2_656 109.11(12) yes
Br Co O 2_656 . 109.11(13) no
Br Co O 2_656 2_656 104.99(12) no
O Co O 2_656 . 110.7(3) yes
Co O P . . 145.3(3) yes
O P N1 . . 115.2(3) yes
O P N2 . . 110.1(3) yes
O P N3 . . 108.3(3) yes
N1 P N2 . . 104.8(3) yes
N1 P N3 . . 108.2(3) yes
N2 P N3 . . 110.2(3) yes
P N1 C1 . . 116.6(4) yes
P N1 C2 . . 121.0(5) yes
C1 N1 C2 . . 113.8(6) yes
P N2 C3 . . 120.4(5) yes
P N2 C4 . . 126.7(5) yes
C3 N2 C4 . . 111.8(6) yes
P N3 C5 . . 121.4(6) yes
P N3 C6 . . 121.5(5) yes
C5 N3 C6 . . 115.2(7) yes
N1 C1 H1A . . 109.5 no
N1 C1 H1B . . 109.5 no
N1 C1 H1C . . 109.5 no
H1A C1 H1B . . 109.5 no
H1A C1 H1C . . 109.5 no
H1B C1 H1C . . 109.5 no
N1 C2 H2A . . 109.5 no
N1 C2 H2B . . 109.5 no
N1 C2 H2C . . 109.5 no
H2A C2 H2B . . 109.5 no
H2A C2 H2C . . 109.5 no
H2B C2 H2C . . 109.5 no
N2 C3 H3A . . 109.5 no
N2 C3 H3B . . 109.5 no
N2 C3 H3C . . 109.5 no
H3A C3 H3B . . 109.5 no
H3A C3 H3C . . 109.5 no
H3B C3 H3C . . 109.5 no
N2 C4 H4A . . 109.5 no
N2 C4 H4B . . 109.5 no
N2 C4 H4C . . 109.5 no
H4A C4 H4B . . 109.5 no
H4A C4 H4C . . 109.5 no
H4B C4 H4C . . 109.5 no
N3 C5 H5A . . 109.5 no
N3 C5 H5B . . 109.5 no
N3 C5 H5C . . 109.5 no
H5A C5 H5B . . 109.5 no
H5A C5 H5C . . 109.5 no
H5B C5 H5C . . 109.5 no
N3 C6 H6A . . 109.5 no
N3 C6 H6B . . 109.5 no
N3 C6 H6C . . 109.5 no
H6A C6 H6B . . 109.5 no
H6A C6 H6C . . 109.5 no
H6B C6 H6C . . 109.5 no

loop_
_geom_bond_atom_site_label_1
_geom_bond_atom_site_label_2
_geom_bond_site_symmetry_2
_geom_bond_distance
_geom_bond_publ_flag
Co Br 2_656 2.4041(10) no
Co Br . 2.4041(10) yes
Co O 2_656 1.957(4) no
Co O . 1.957(4) yes
O P . 1.493(4) yes
P N1 . 1.641(5) yes
P N2 . 1.618(5) yes
P N3 . 1.633(6) yes
N1 C1 . 1.472(9) yes
N1 C2 . 1.431(9) yes
N2 C3 . 1.458(8) yes
N2 C4 . 1.478(8) yes
N3 C5 . 1.447(9) yes
N3 C6 . 1.454(9) yes
C1 H1A . .9600 no
C1 H1B . .9600 no
C1 H1C . .9600 no
C2 H2A . .9600 no
C2 H2B . .9600 no
C2 H2C . .9600 no
C3 H3A . .9600 no
C3 H3B . .9600 no
C3 H3C . .9600 no
C4 H4A . .9600 no
C4 H4B . .9600 no
C4 H4C . .9600 no
C5 H5A . .9600 no
C5 H5B . .9600 no
C5 H5C . .9600 no
C6 H6A . .9600 no
C6 H6B . .9600 no
C6 H6C . .9600 no

loop_
_geom_contact_atom_site_label_1
_geom_contact_atom_site_label_2
_geom_contact_distance
_geom_contact_site_symmetry_2
_geom_contact_publ_flag
Co P 3.297(2) . no
Co P 3.297(2) 2_656 no
Br O 3.471(4) . no
O O 3.220(8) 2_656 no
O C1 3.178(9) . no
O C3 3.008(8) . no
O C6 2.982(10) . no
N1 C4 3.028(10) . no
N1 C5 3.361(10) . no
N2 C1 3.150(9) . no
N2 C5 3.104(11) . no
N3 C2 2.990(10) . no
N3 C3 3.433(9) . no
C1 C3 3.491(11) 2_656 no
C1 C4 3.415(12) . no
C2 C6 3.403(12) . no

loop_
_geom_torsion_atom_site_label_1
_geom_torsion_atom_site_label_2
_geom_torsion_atom_site_label_3
_geom_torsion_atom_site_label_4
_geom_torsion_site_symmetry_1
_geom_torsion
_geom_torsion_publ_flag
Co O P N1 . 9.3(6) yes
Co O P N2 . 127.5(5) yes
Co O P N3 . -112.0(5) yes
Br Co O P . 172.1(5) no
Br Co O P 2_656 44.7(5) no
O Co O P 2_656 -70.3(5) no
O P N1 C1 . 54.1(6) yes
O P N1 C2 . -91.8(6) yes
O P N2 C3 . 39.4(6) yes
O P N2 C4 . -153.8(7) yes
O P N3 C5 . -160.4(6) yes
O P N3 C6 . 35.9(7) yes
N1 P N2 C3 . 163.8(5) no
N1 P N2 C4 . -29.3(8) no
N1 P N3 C5 . 74.0(7) no
N1 P N3 C6 . -89.6(6) no
N2 P N1 C1 . -66.9(6) no
N2 P N1 C2 . 147.1(6) no
N2 P N3 C5 . -40.0(7) no
N2 P N3 C6 . 156.4(6) no
N3 P N1 C1 . 175.5(5) no
N3 P N1 C2 . 29.5(6) no
N3 P N2 C3 . -80.0(6) no
N3 P N2 C4 . 86.8(7) no
